data_7124776
loop_
_publ_author_name
'Zhang, Yu-Teng'
'Wang, Xin-Long'
'Li, Shuang-Bao'
'Gong, Ya-Ru'
'Song, Bai-Qiao'
'Shao, Kui-Zhan'
'Su, Zhong-Min'

_publ_section_title
;
 Anderson-like alkoxo-polyoxovanadate clusters serving as unprecedented
 second building units to construct metal-organic polyhedra.
;
_journal_issue 62
_journal_name_full 'Chemical communications (Cambridge, England)'
_journal_page_first 9632
_journal_page_last 9635
_journal_paper_doi 10.1039/c6cc04583a
_journal_volume 52
_journal_year 2016
_chemical_formula_moiety '0.5(C168 H216 Br12 O200 S8 V48)'
_chemical_formula_sum 'C121 H152 Br6 O101 S4 V24'
_chemical_formula_weight 5052.68
_space_group_crystal_system cubic
_space_group_IT_number 217
_space_group_name_Hall 'I -4 2 3'
_space_group_name_H-M_alt 'I -4 3 m'
_atom_sites_solution_hydrogens mixed
_atom_sites_solution_primary iterative
_audit_creation_date 2016-06-18
_audit_creation_method
;
Olex2 1.2-beta
(compiled 2016.02.19 svn.r3266 for OlexSys, GUI svn.r5155)
;
_audit_update_record
;
2016-06-21 deposited with the CCDC.
2016-06-24 downloaded from the CCDC.
;
_cell_angle_alpha 90
_cell_angle_beta 90
_cell_angle_gamma 90
_cell_formula_units_Z 2
_cell_length_a 22.108(5)
_cell_length_b 22.108(5)
_cell_length_c 22.108(5)
_cell_measurement_reflns_used 3426
_cell_measurement_temperature 298(2)
_cell_measurement_theta_max 21.976
_cell_measurement_theta_min 2.256
_cell_volume 10806(4)
_computing_cell_refinement 'Bruker SAINT v8.34a'
_computing_data_collection 'Bruker APEX 2'
_computing_data_reduction 'Bruker SAINT v8.34a'
_computing_molecular_graphics 'Olex2 (Dolomanov et al., 2009)'
_computing_publication_material 'Olex2 (Dolomanov et al., 2009)'
_computing_structure_refinement 'ShelXL (Sheldrick, 2015)'
_computing_structure_solution 'Bruker SHELXTL 2014/4'
_diffrn_ambient_temperature 298.15
_diffrn_measured_fraction_theta_full 1.000
_diffrn_measured_fraction_theta_max 1.000
_diffrn_measurement_device_type 'Bruker Smart Apex II CCD'
_diffrn_measurement_method \w-2\q
_diffrn_radiation_monochromator graphite
_diffrn_radiation_type MoK\a
_diffrn_radiation_wavelength 0.71069
_diffrn_reflns_av_R_equivalents 0.1102
_diffrn_reflns_av_unetI/netI 0.0360
_diffrn_reflns_Laue_measured_fraction_full 1.000
_diffrn_reflns_Laue_measured_fraction_max 1.000
_diffrn_reflns_limit_h_max 25
_diffrn_reflns_limit_h_min -26
_diffrn_reflns_limit_k_max 26
_diffrn_reflns_limit_k_min -25
_diffrn_reflns_limit_l_max 23
_diffrn_reflns_limit_l_min -26
_diffrn_reflns_number 31352
_diffrn_reflns_point_group_measured_fraction_full 1.000
_diffrn_reflns_point_group_measured_fraction_max 1.000
_diffrn_reflns_theta_full 24.974
_diffrn_reflns_theta_max 24.974
_diffrn_reflns_theta_min 1.302
_exptl_absorpt_coefficient_mu 2.215
_exptl_absorpt_correction_T_max 0.686
_exptl_absorpt_correction_T_min 0.620
_exptl_absorpt_correction_type multi-scan
_exptl_absorpt_process_details 'SADABS 2014/4 Bruker AXS Madison WI USA'
_exptl_crystal_colour yellowish-brown
_exptl_crystal_density_diffrn 1.553
_exptl_crystal_description block
_exptl_crystal_F_000 5024
_exptl_crystal_size_max 0.22
_exptl_crystal_size_mid 0.19
_exptl_crystal_size_min 0.17
_refine_diff_density_max 0.394
_refine_diff_density_min -0.535
_refine_diff_density_rms 0.125
_refine_ls_abs_structure_details
;
 Flack x determined using 575 quotients [(I+)-(I-)]/[(I+)+(I-)]
 (Parsons, Flack and Wagner, Acta Cryst. B69 (2013) 249-259).
;
_refine_ls_abs_structure_Flack 0.03(4)
_refine_ls_extinction_method none
_refine_ls_goodness_of_fit_ref 1.011
_refine_ls_hydrogen_treatment constr
_refine_ls_matrix_type full
_refine_ls_number_parameters 113
_refine_ls_number_reflns 1787
_refine_ls_number_restraints 6
_refine_ls_restrained_S_all 1.010
_refine_ls_R_factor_all 0.0505
_refine_ls_R_factor_gt 0.0389
_refine_ls_shift/su_max 0.000
_refine_ls_shift/su_mean 0.000
_refine_ls_structure_factor_coef Fsqd
_refine_ls_weighting_details 'w=1/[\s^2^(Fo^2^)+(0.0567P)^2^] where P=(Fo^2^+2Fc^2^)/3'
_refine_ls_weighting_scheme calc
_refine_ls_wR_factor_gt 0.0886
_refine_ls_wR_factor_ref 0.0925
_reflns_Friedel_coverage 0.844
_reflns_Friedel_fraction_full 1.000
_reflns_Friedel_fraction_max 1.000
_reflns_number_gt 1566
_reflns_number_total 1787
_reflns_threshold_expression 'I > 2\s(I)'
_cod_data_source_file c6cc04583a2.cif
_cod_data_source_block VMOP-13_sq
_cod_original_cell_volume 10806(7)
_cod_database_code 7124776
_shelx_space_group_comment
;
The symmetry employed for this shelxl refinement is uniquely defined
by the following loop, which should always be used as a source of
symmetry information in preference to the above space-group names.
They are only intended as comments.
;
_shelx_estimated_absorpt_t_max 0.705
_shelx_estimated_absorpt_t_min 0.641
_olex2_refinement_description
;
1. Twinned data refinement
 Scales: 0.97(4) 0.03(4)
2. Fixed Uiso
 At 1.5 times of:
  All C(H,H,H) groups
3. Uiso/Uaniso restraints and constraints
C4A \\sim C4B: within 2A with sigma of 0.04 and sigma for terminal atoms of 0.08
4. Others
 Fixed Sof: Br1(0.25) H6A(0.5) H6B(0.5) H6C(0.5) H5A(0.5) H5B(0.5) H5C(0.5)
 C4A(0.15) H4AA(0.15) H4AB(0.15) H4AC(0.15) C4B(0.35) H4BA(0.35) H4BB(0.35)
 H4BC(0.35)
5.a Riding coordinates:
 C4A(H4AA,H4AB,H4AC), C4B(H4BA,H4BB,H4BC)
5.b Me refined with riding coordinates:
 C6(H6A,H6B,H6C), C5(H5A,H5B,H5C)
;
_platon_squeeze_void_probe_radius 1.20
_shelx_shelxl_version_number 2014/7
_olex2_submission_special_instructions 'No special instructions were received'

loop_
_space_group_symop_operation_xyz
'x, y, z'
'-x, -y, z'
'x, -y, -z'
'-x, y, -z'
'z, x, y'
'y, z, x'
'-z, -x, y'
'-y, z, -x'
'z, -x, -y'
'-y, -z, x'
'-z, x, -y'
'y, -z, -x'
'y, x, z'
'-y, -x, z'
'-y, x, -z'
'y, -x, -z'
'x, z, y'
'z, y, x'
'-x, -z, y'
'z, -y, -x'
'-x, z, -y'
'-z, -y, x'
'x, -z, -y'
'-z, y, -x'
'x+1/2, y+1/2, z+1/2'
'-x+1/2, -y+1/2, z+1/2'
'x+1/2, -y+1/2, -z+1/2'
'-x+1/2, y+1/2, -z+1/2'
'z+1/2, x+1/2, y+1/2'
'y+1/2, z+1/2, x+1/2'
'-z+1/2, -x+1/2, y+1/2'
'-y+1/2, z+1/2, -x+1/2'
'z+1/2, -x+1/2, -y+1/2'
'-y+1/2, -z+1/2, x+1/2'
'-z+1/2, x+1/2, -y+1/2'
'y+1/2, -z+1/2, -x+1/2'
'y+1/2, x+1/2, z+1/2'
'-y+1/2, -x+1/2, z+1/2'
'-y+1/2, x+1/2, -z+1/2'
'y+1/2, -x+1/2, -z+1/2'
'x+1/2, z+1/2, y+1/2'
'z+1/2, y+1/2, x+1/2'
'-x+1/2, -z+1/2, y+1/2'
'z+1/2, -y+1/2, -x+1/2'
'-x+1/2, z+1/2, -y+1/2'
'-z+1/2, -y+1/2, x+1/2'
'x+1/2, -z+1/2, -y+1/2'
'-z+1/2, y+1/2, -x+1/2'

loop_
_atom_site_label
_atom_site_type_symbol
_atom_site_fract_x
_atom_site_fract_y
_atom_site_fract_z
_atom_site_U_iso_or_equiv
_atom_site_adp_type
_atom_site_occupancy
_atom_site_site_symmetry_order
_atom_site_calc_flag
_atom_site_refinement_flags_posn
_atom_site_refinement_flags_adp
_atom_site_refinement_flags_occupancy
_atom_site_disorder_assembly
_atom_site_disorder_group
V1 V -0.32470(4) -0.22699(4) -0.11935(5) 0.0421(3) Uani 1 1 d . . . . .
Br1 Br -0.35956(18) 0.05199(14) -0.13260(13) 0.0842(10) Uani 0.25 1 d . . . . .
O6 O -0.3802(2) -0.2552(2) -0.0835(2) 0.0656(13) Uani 1 1 d . . . . .
O2 O -0.3695(2) -0.18840(18) -0.18840(18) 0.0474(13) Uani 1 2 d S T P . .
O4 O -0.29770(17) -0.29770(17) -0.1664(2) 0.0462(14) Uani 1 2 d S T P . .
O5 O -0.25372(18) -0.25372(18) -0.0730(2) 0.0445(13) Uani 1 2 d S T P . .
O1 O -0.3253(2) -0.14682(18) -0.07443(19) 0.0546(11) Uani 1 1 d . . . . .
C2 C -0.3300(4) -0.0446(3) -0.0446(3) 0.049(2) Uani 1 2 d S T P . .
C3 C -0.3310(4) 0.0157(3) -0.0600(3) 0.071(2) Uani 1 1 d . . . . .
C6 C -0.2212(3) -0.2212(3) -0.0283(5) 0.075(3) Uani 1 2 d S T P . .
H6A H -0.2458 -0.1886 -0.0134 0.113 Uiso 0.5 1 calc R . . . .
H6B H -0.2112 -0.2479 0.0045 0.113 Uiso 0.5 1 calc R . . . .
H6C H -0.1848 -0.2052 -0.0457 0.113 Uiso 0.5 1 calc R . . . .
C1 C -0.3266(4) -0.0930(3) -0.0930(3) 0.051(2) Uani 1 2 d S T P . .
C5 C -0.4334(4) -0.1844(4) -0.1844(4) 0.084(4) Uani 1 2 d S T P . .
H5A H -0.4490 -0.1651 -0.2200 0.125 Uiso 0.5 1 calc R . . . .
H5B H -0.4503 -0.2242 -0.1809 0.125 Uiso 0.5 1 calc R . . . .
H5C H -0.4443 -0.1610 -0.1494 0.125 Uiso 0.5 1 calc R . . . .
S1 S -0.18907(7) -0.18907(7) -0.18907(7) 0.0312(7) Uani 1 6 d S T P . .
O3 O -0.2540(2) -0.17731(16) -0.17731(16) 0.0398(12) Uani 1 2 d S T P . .
O7 O -0.1513(2) -0.1513(2) -0.1513(2) 0.053(3) Uani 1 6 d S T P . .
C4A C -0.3132(19) -0.3132(19) -0.2339(17) 0.104(14) Uani 0.3 2 d S TU P A 1
H4AA H -0.2926 -0.3506 -0.2449 0.156 Uiso 0.15 1 d R . . A 1
H4AB H -0.3026 -0.2824 -0.2618 0.156 Uiso 0.15 1 d R . . A 1
H4AC H -0.3561 -0.3206 -0.2352 0.156 Uiso 0.15 1 d R . . A 1
C4B C -0.3382(5) -0.3382(5) -0.1958(9) 0.089(5) Uani 0.7 2 d S TU P A 2
H4BA H -0.3154 -0.3685 -0.2159 0.133 Uiso 0.35 1 d R . . A 2
H4BB H -0.3617 -0.3155 -0.2250 0.133 Uiso 0.35 1 d R . . A 2
H4BC H -0.3647 -0.3556 -0.1666 0.133 Uiso 0.35 1 d R . . A 2

loop_
_atom_site_aniso_label
_atom_site_aniso_U_11
_atom_site_aniso_U_22
_atom_site_aniso_U_33
_atom_site_aniso_U_23
_atom_site_aniso_U_13
_atom_site_aniso_U_12
V1 0.0377(5) 0.0442(6) 0.0444(6) -0.0001(4) 0.0062(4) -0.0029(4)
Br1 0.128(3) 0.074(2) 0.0499(17) -0.0034(15) -0.0193(17) 0.0252(19)
O6 0.054(3) 0.068(3) 0.075(3) 0.012(2) 0.024(2) 0.001(2)
O2 0.039(3) 0.051(2) 0.051(2) -0.006(3) -0.0027(18) -0.0027(18)
O4 0.0466(19) 0.0466(19) 0.045(3) -0.0037(18) -0.0037(18) -0.009(3)
O5 0.047(2) 0.047(2) 0.039(3) -0.0003(18) -0.0003(18) 0.001(2)
O1 0.069(3) 0.042(2) 0.053(3) -0.0070(19) 0.007(2) 0.007(2)
C2 0.048(5) 0.050(3) 0.050(3) -0.004(4) -0.001(3) -0.001(3)
C3 0.115(6) 0.049(4) 0.049(4) -0.002(3) -0.007(4) 0.005(4)
C6 0.078(5) 0.078(5) 0.069(7) -0.015(4) -0.015(4) -0.008(6)
C1 0.051(5) 0.052(3) 0.052(3) -0.014(4) 0.001(3) 0.001(3)
C5 0.032(5) 0.109(6) 0.109(6) 0.019(8) -0.010(4) -0.010(4)
S1 0.0312(7) 0.0312(7) 0.0312(7) -0.0014(7) -0.0014(7) -0.0014(7)
O3 0.041(3) 0.0391(17) 0.0391(17) 0.000(2) 0.0000(16) 0.0000(16)
O7 0.053(3) 0.053(3) 0.053(3) -0.010(3) -0.010(3) -0.010(3)
C4A 0.13(2) 0.13(2) 0.06(2) 0.002(18) 0.002(18) 0.02(3)
C4B 0.082(8) 0.082(8) 0.101(15) -0.009(7) -0.009(7) -0.011(9)

loop_
_atom_type_symbol
_atom_type_description
_atom_type_scat_dispersion_real
_atom_type_scat_dispersion_imag
_atom_type_scat_source
C C 0.0033 0.0016 'International Tables Vol C Tables 4.2.6.8 and 6.1.1.4'
O O 0.0106 0.0060 'International Tables Vol C Tables 4.2.6.8 and 6.1.1.4'
S S 0.1246 0.1234 'International Tables Vol C Tables 4.2.6.8 and 6.1.1.4'
V V 0.3005 0.5294 'International Tables Vol C Tables 4.2.6.8 and 6.1.1.4'
Br Br -0.2901 2.4595 'International Tables Vol C Tables 4.2.6.8 and 6.1.1.4'
H H 0.0000 0.0000 'International Tables Vol C Tables 4.2.6.8 and 6.1.1.4'

loop_
_geom_angle_atom_site_label_1
_geom_angle_atom_site_label_2
_geom_angle_atom_site_label_3
_geom_angle
_geom_angle_site_symmetry_1
_geom_angle_site_symmetry_3
O6 V1 V1 105.60(17) . 13
O6 V1 O2 99.5(2) . .
O6 V1 O4 100.7(2) . .
O6 V1 O5 103.8(2) . .
O6 V1 O1 95.3(2) . .
O6 V1 O3 172.0(2) . .
O2 V1 V1 130.44(16) . 13
O2 V1 O1 89.9(2) . .
O2 V1 O3 73.10(16) . .
O4 V1 V1 39.18(12) . 13
O4 V1 O2 94.9(2) . .
O4 V1 O1 162.2(2) . .
O4 V1 O3 83.0(2) . .
O5 V1 V1 38.99(13) . 13
O5 V1 O2 156.5(2) . .
O5 V1 O4 78.17(17) . .
O5 V1 O1 90.74(19) . .
O5 V1 O3 83.75(19) . .
O1 V1 V1 128.44(13) . 13
O1 V1 O3 81.98(18) . .
O3 V1 V1 81.77(10) . 13
C3 Br1 Br1 72.6(2) . 23
V1 O2 V1 113.7(2) . 17
C5 O2 V1 118.0(2) . 17
C5 O2 V1 118.0(2) . .
V1 O4 V1 101.6(2) . 13
C4A O4 V1 127.6(5) . 13
C4A O4 V1 127.6(5) . .
C4B O4 V1 123.3(4) . 13
C4B O4 V1 123.3(4) . .
V1 O5 V1 102.0(3) 13 .
C6 O5 V1 128.02(16) . 13
C6 O5 V1 128.02(16) . .
C1 O1 V1 131.7(5) . .
C3 C2 C3 118.7(8) . 17
C3 C2 C1 120.6(4) . .
C3 C2 C1 120.6(4) 17 .
C2 C3 Br1 128.5(5) . .
C2 C3 C3 120.6(4) . 23
C3 C3 Br1 107.4(2) 23 .
O1 C1 O1 127.9(8) 17 .
O1 C1 C2 116.0(4) 17 .
O1 C1 C2 116.0(4) . .
O3 S1 O3 108.0(2) . 5
O3 S1 O3 108.0(2) . 6
O3 S1 O3 108.0(2) 6 5
O7 S1 O3 110.9(2) . .
O7 S1 O3 110.9(2) . 6
O7 S1 O3 110.9(2) . 5
V1 O3 V1 93.99(18) . 17
S1 O3 V1 132.25(10) . .
S1 O3 V1 132.25(10) . 17

loop_
_geom_bond_atom_site_label_1
_geom_bond_atom_site_label_2
_geom_bond_distance
_geom_bond_site_symmetry_2
V1 V1 3.055(2) 13
V1 O6 1.588(4) .
V1 O2 2.010(3) .
V1 O4 1.971(3) .
V1 O5 1.965(4) .
V1 O1 2.032(4) .
V1 O3 2.301(3) .
Br1 Br1 2.520(6) 23
Br1 C3 1.902(7) .
O2 V1 2.010(3) 17
O2 C5 1.419(10) .
O4 V1 1.971(3) 13
O4 C4A 1.57(4) .
O4 C4B 1.423(17) .
O5 V1 1.965(4) 13
O5 C6 1.417(10) .
O1 C1 1.260(5) .
C2 C3 1.377(8) 17
C2 C3 1.377(8) .
C2 C1 1.515(11) .
C3 C3 1.385(12) 23
C1 O1 1.259(5) 17
S1 O3 1.481(5) 6
S1 O3 1.481(5) 5
S1 O3 1.481(5) .
S1 O7 1.445(10) .
O3 V1 2.301(3) 17

loop_
_platon_squeeze_void_nr
_platon_squeeze_void_average_x
_platon_squeeze_void_average_y
_platon_squeeze_void_average_z
_platon_squeeze_void_volume
_platon_squeeze_void_count_electrons
_platon_squeeze_void_content
1 0.000 0.000 0.000 887 319 ' '
2 -0.136 -0.121 0.518 1587 457 ' '
3 0.500 0.500 0.500 887 319 ' '

loop_
_twin_individual_id
_twin_individual_mass_fraction_refined
1 0.97(4)
2 0.03(4)
